data_4109280
loop_
_publ_author_name
'Katharina D\"urr'
'Brendan P. Macpherson'
'Ralf Warratz'
'Frank Hampel'
'Felix Tuczek'
'Matthias Helmreich'
'Norbert Jux'
'Ivana Ivanovi\'c-Burmazovi\'c'

_publ_section_title
;
 Iron(III) Complex of a Crown Ether-Porphyrin Conjugate and Reversible
 Binding of Superoxide to Its Iron(II) Form
;
_journal_name_full 'Journal of the American Chemical Society'
_journal_page_first 4217
_journal_page_last 4228
_journal_paper_doi 10.1021/ja064984p
_journal_volume 129
_journal_year 2007
_chemical_formula_sum 'C82 H102 Cl5 Fe2 N5 O7'
_chemical_formula_weight 1558.64
_chemical_name_systematic
; 
 ? 
;
_space_group_IT_number 2
_symmetry_cell_setting triclinic
_symmetry_space_group_name_Hall '-P 1'
_symmetry_space_group_name_H-M 'P -1'
_atom_sites_solution_hydrogens geom
_atom_sites_solution_primary direct
_atom_sites_solution_secondary difmap
_audit_creation_method SHELXL-97
_cell_angle_alpha 91.1490(10)
_cell_angle_beta 91.8000(10)
_cell_angle_gamma 98.3400(10)
_cell_formula_units_Z 2
_cell_length_a 11.99240(10)
_cell_length_b 13.5197(2)
_cell_length_c 25.1994(4)
_cell_measurement_reflns_used 17871
_cell_measurement_temperature 173(2)
_cell_volume 4039.22(9)
_computing_cell_refinement DENZO-SMN
_computing_data_collection 'Nonius Collect'
_computing_data_reduction DENZO-SMN
_computing_molecular_graphics 'SHELXTL NT'
_computing_publication_material 'SHELXTL NT'
_computing_structure_refinement 'SHELXL-97 (Sheldrick, 1997)'
_computing_structure_solution 'SHELXS-97 (Sheldrick, 1990)'
_diffrn_ambient_temperature 173(2)
_diffrn_detector_area_resol_mean 9
_diffrn_measured_fraction_theta_full 0.997
_diffrn_measured_fraction_theta_max 0.997
_diffrn_measurement_device_type 'Nonius KappaCCD'
_diffrn_radiation_monochromator graphite
_diffrn_radiation_source 'fine-focus rotating anode'
_diffrn_radiation_type MoK\a
_diffrn_radiation_wavelength 0.71073
_diffrn_reflns_av_R_equivalents 0.0272
_diffrn_reflns_av_sigmaI/netI 0.0409
_diffrn_reflns_limit_h_max 14
_diffrn_reflns_limit_h_min -15
_diffrn_reflns_limit_k_max 17
_diffrn_reflns_limit_k_min -17
_diffrn_reflns_limit_l_max 32
_diffrn_reflns_limit_l_min -32
_diffrn_reflns_number 35428
_diffrn_reflns_theta_full 27.51
_diffrn_reflns_theta_max 27.51
_diffrn_reflns_theta_min 2.25
_exptl_absorpt_coefficient_mu 0.579
_exptl_absorpt_correction_T_max 0.9181
_exptl_absorpt_correction_T_min 0.8929
_exptl_absorpt_correction_type empirical
_exptl_absorpt_process_details Scalepack
_exptl_crystal_colour black
_exptl_crystal_density_diffrn 1.282
_exptl_crystal_description rhomb
_exptl_crystal_F_000 1644
_exptl_crystal_size_max 0.20
_exptl_crystal_size_mid 0.15
_exptl_crystal_size_min 0.15
_refine_diff_density_max 1.109
_refine_diff_density_min -1.165
_refine_diff_density_rms 0.074
_refine_ls_extinction_method none
_refine_ls_goodness_of_fit_ref 1.038
_refine_ls_hydrogen_treatment 'riding model'
_refine_ls_matrix_type full
_refine_ls_number_parameters 910
_refine_ls_number_reflns 18536
_refine_ls_number_restraints 3
_refine_ls_restrained_S_all 1.038
_refine_ls_R_factor_all 0.1069
_refine_ls_R_factor_gt 0.0753
_refine_ls_shift/su_max 0.402
_refine_ls_shift/su_mean 0.044
_refine_ls_structure_factor_coef Fsqd
_refine_ls_weighting_details 'calc w=1/[\s^2^(Fo^2^)+(0.1347P)^2^+3.0997P] where P=(Fo^2^+2Fc^2^)/3'
_refine_ls_weighting_scheme calc
_refine_ls_wR_factor_gt 0.2170
_refine_ls_wR_factor_ref 0.2429
_reflns_number_gt 12737
_reflns_number_total 18536
_reflns_threshold_expression >2sigma(I)
_cod_data_source_file ja064984psi20060713_085427.cif
_cod_data_source_block kd01
_cod_database_code 4109280

loop_
_symmetry_equiv_pos_as_xyz
'x, y, z'
'-x, -y, -z'

loop_
_atom_site_label
_atom_site_type_symbol
_atom_site_fract_x
_atom_site_fract_y
_atom_site_fract_z
_atom_site_U_iso_or_equiv
_atom_site_adp_type
_atom_site_occupancy
_atom_site_symmetry_multiplicity
_atom_site_calc_flag
_atom_site_refinement_flags
Fe1 Fe 0.36342(4) 0.14487(3) 0.316136(17) 0.03765(14) Uani 1 1 d .
Cl1 Cl 0.28945(8) 0.16932(7) 0.23586(3) 0.0568(2) Uani 1 1 d .
N11 N 0.5206(2) 0.23019(18) 0.31438(10) 0.0395(5) Uani 1 1 d .
C12 C 0.5508(3) 0.3295(2) 0.33145(12) 0.0427(7) Uani 1 1 d .
C13 C 0.6614(3) 0.3658(2) 0.31364(14) 0.0479(8) Uani 1 1 d .
H13A H 0.7026 0.4304 0.3209 0.057 Uiso 1 1 calc R
C14 C 0.6963(3) 0.2914(3) 0.28472(14) 0.0475(7) Uani 1 1 d .
H14A H 0.7655 0.2945 0.2671 0.057 Uiso 1 1 calc R
C15 C 0.6089(3) 0.2067(2) 0.28568(12) 0.0426(7) Uani 1 1 d .
C16 C 0.6157(3) 0.1136(2) 0.26191(12) 0.0409(7) Uani 1 1 d .
C17 C 0.5385(3) 0.0275(2) 0.26936(12) 0.0412(7) Uani 1 1 d .
C18 C 0.5503(3) -0.0698(2) 0.24825(13) 0.0462(7) Uani 1 1 d .
H18A H 0.6112 -0.0865 0.2283 0.055 Uiso 1 1 calc R
C19 C 0.4584(3) -0.1332(2) 0.26206(14) 0.0468(7) Uani 1 1 d .
H19A H 0.4428 -0.2027 0.2538 0.056 Uiso 1 1 calc R
C20 C 0.3887(3) -0.0752(2) 0.29174(13) 0.0420(7) Uani 1 1 d .
N21 N 0.4405(2) 0.02323(18) 0.29702(10) 0.0396(5) Uani 1 1 d .
C22 C 0.2817(3) -0.1121(2) 0.30915(13) 0.0423(7) Uani 1 1 d .
C23 C 0.2119(3) -0.0547(2) 0.33539(13) 0.0422(7) Uani 1 1 d .
C24 C 0.1019(3) -0.0919(2) 0.35336(14) 0.0464(7) Uani 1 1 d .
H24A H 0.0644 -0.1586 0.3493 0.056 Uiso 1 1 calc R
C25 C 0.0615(3) -0.0154(2) 0.37701(14) 0.0450(7) Uani 1 1 d .
H25A H -0.0100 -0.0181 0.3925 0.054 Uiso 1 1 calc R
C26 C 0.1459(3) 0.0712(2) 0.37480(13) 0.0411(7) Uani 1 1 d .
N27 N 0.2384(2) 0.04608(18) 0.34879(10) 0.0401(6) Uani 1 1 d .
C28 C 0.1351(3) 0.1657(2) 0.39552(12) 0.0405(6) Uani 1 1 d .
C29 C 0.2189(3) 0.2492(2) 0.39334(12) 0.0416(7) Uani 1 1 d .
C30 C 0.2121(3) 0.3438(2) 0.41850(14) 0.0482(8) Uani 1 1 d .
H30A H 0.1508 0.3608 0.4380 0.058 Uiso 1 1 calc R
C31 C 0.3094(3) 0.4045(2) 0.40939(13) 0.0473(7) Uani 1 1 d .
H31A H 0.3288 0.4722 0.4211 0.057 Uiso 1 1 calc R
C32 C 0.3780(3) 0.3477(2) 0.37874(12) 0.0415(7) Uani 1 1 d .
N33 N 0.3211(2) 0.25161(18) 0.36897(10) 0.0397(5) Uani 1 1 d .
C34 C 0.4846(3) 0.3849(2) 0.36121(12) 0.0419(7) Uani 1 1 d .
C41 C 0.7089(3) 0.1047(2) 0.22432(13) 0.0438(7) Uani 1 1 d .
C42 C 0.6885(3) 0.1078(3) 0.16959(14) 0.0538(9) Uani 1 1 d .
C42A C 0.5710(3) 0.1163(4) 0.14665(16) 0.0681(11) Uani 1 1 d .
H42A H 0.5483 0.0605 0.1207 0.082 Uiso 1 1 calc R
H42B H 0.5171 0.1086 0.1758 0.082 Uiso 1 1 calc R
C43 C 0.7746(3) 0.0959(3) 0.13501(16) 0.0638(10) Uani 1 1 d .
H43A H 0.7597 0.0964 0.0978 0.077 Uiso 1 1 calc R
C44 C 0.8806(3) 0.0835(3) 0.15365(17) 0.0622(10) Uani 1 1 d .
C44A C 0.9759(4) 0.0716(5) 0.1157(2) 0.0884(16) Uani 1 1 d .
C44D C 1.0596(6) 0.1688(6) 0.1185(3) 0.135(3) Uani 1 1 d .
H44A H 1.0222 0.2239 0.1054 0.203 Uiso 1 1 calc R
H44B H 1.1240 0.1614 0.0965 0.203 Uiso 1 1 calc R
H44C H 1.0862 0.1834 0.1554 0.203 Uiso 1 1 calc R
C44C C 1.0469(8) -0.0069(7) 0.1361(5) 0.178(5) Uani 1 1 d .
H44D H 0.9999 -0.0725 0.1360 0.266 Uiso 1 1 calc R
H44E H 1.0753 0.0117 0.1724 0.266 Uiso 1 1 calc R
H44F H 1.1105 -0.0097 0.1130 0.266 Uiso 1 1 calc R
C44B C 0.9334(7) 0.0458(14) 0.0611(4) 0.289(10) Uani 1 1 d .
H44G H 0.8885 0.0964 0.0487 0.433 Uiso 1 1 calc R
H44H H 0.8862 -0.0198 0.0604 0.433 Uiso 1 1 calc R
H44I H 0.9971 0.0437 0.0379 0.433 Uiso 1 1 calc R
C45 C 0.8989(3) 0.0812(3) 0.20758(17) 0.0590(9) Uani 1 1 d .
H45A H 0.9722 0.0738 0.2209 0.071 Uiso 1 1 calc R
C46 C 0.8151(3) 0.0893(2) 0.24370(15) 0.0491(8) Uani 1 1 d .
C46A C 0.8385(4) 0.0779(4) 0.30185(17) 0.0691(11) Uani 1 1 d .
H46A H 0.9172 0.0677 0.3077 0.104 Uiso 1 1 calc R
H46B H 0.7884 0.0201 0.3146 0.104 Uiso 1 1 calc R
H46C H 0.8253 0.1384 0.3213 0.104 Uiso 1 1 calc R
C51 C 0.2378(3) -0.2199(2) 0.29626(14) 0.0453(7) Uani 1 1 d .
C52 C 0.2874(3) -0.2963(2) 0.31812(15) 0.0528(8) Uani 1 1 d .
H52A H 0.3472 -0.2810 0.3440 0.063 Uiso 1 1 calc R
C53 C 0.2512(4) -0.3949(3) 0.30284(19) 0.0678(11) Uani 1 1 d .
H53A H 0.2858 -0.4463 0.3189 0.081 Uiso 1 1 calc R
C54 C 0.1661(4) -0.4205(3) 0.2648(2) 0.0723(13) Uani 1 1 d .
C55 C 0.1166(4) -0.3436(3) 0.24284(19) 0.0734(13) Uani 1 1 d .
H55A H 0.0577 -0.3590 0.2166 0.088 Uiso 1 1 calc R
C55C C 0.0686(6) -0.5397(4) 0.1937(3) 0.110(2) Uani 1 1 d .
H55B H -0.0036 -0.5147 0.1969 0.164 Uiso 1 1 calc R
H55C H 0.0550 -0.6102 0.1822 0.164 Uiso 1 1 calc R
H55D H 0.1138 -0.5007 0.1675 0.164 Uiso 1 1 calc R
C55A C 0.1315(7) -0.5298(3) 0.2470(3) 0.139(4) Uani 1 1 d .
C55B C 0.0649(16) -0.5832(6) 0.2866(4) 0.315(12) Uani 1 1 d .
H55E H -0.0057 -0.5554 0.2900 0.472 Uiso 1 1 calc R
H55F H 0.1070 -0.5765 0.3207 0.472 Uiso 1 1 calc R
H55G H 0.0479 -0.6540 0.2759 0.472 Uiso 1 1 calc R
C55D C 0.2419(14) -0.5769(8) 0.2420(7) 0.334(14) Uani 1 1 d .
H55H H 0.2231 -0.6469 0.2300 0.502 Uiso 1 1 calc R
H55I H 0.2819 -0.5735 0.2767 0.502 Uiso 1 1 calc R
H55J H 0.2902 -0.5399 0.2163 0.502 Uiso 1 1 calc R
C56 C 0.1512(3) -0.2447(3) 0.25843(16) 0.0567(9) Uani 1 1 d .
H56A H 0.1153 -0.1935 0.2431 0.068 Uiso 1 1 calc R
C61 C 0.0281(3) 0.1783(2) 0.42182(13) 0.0424(7) Uani 1 1 d .
C62 C -0.0047(3) 0.1265(3) 0.46730(14) 0.0476(7) Uani 1 1 d .
H62A H 0.0443 0.0858 0.4834 0.057 Uiso 1 1 calc R
C63 C -0.1080(3) 0.1335(3) 0.48943(14) 0.0492(8) Uani 1 1 d .
H63A H -0.1275 0.0981 0.5208 0.059 Uiso 1 1 calc R
C64 C -0.1836(3) 0.1908(3) 0.46700(14) 0.0496(8) Uani 1 1 d .
C64A C -0.3005(4) 0.1956(4) 0.48871(17) 0.0651(11) Uani 1 1 d .
C64D C -0.3899(4) 0.1565(7) 0.4448(3) 0.123(3) Uani 1 1 d .
H64A H -0.4655 0.1589 0.4580 0.184 Uiso 1 1 calc R
H64B H -0.3824 0.0874 0.4349 0.184 Uiso 1 1 calc R
H64C H -0.3785 0.1985 0.4136 0.184 Uiso 1 1 calc R
C64C C -0.3111(7) 0.3024(5) 0.5038(4) 0.153(4) Uani 1 1 d .
H64D H -0.2541 0.3270 0.5315 0.230 Uiso 1 1 calc R
H64E H -0.3865 0.3054 0.5172 0.230 Uiso 1 1 calc R
H64F H -0.2996 0.3442 0.4726 0.230 Uiso 1 1 calc R
C64B C -0.3251(4) 0.1289(6) 0.5356(2) 0.107(2) Uani 1 1 d .
H64G H -0.2709 0.1513 0.5649 0.160 Uiso 1 1 calc R
H64H H -0.3187 0.0598 0.5253 0.160 Uiso 1 1 calc R
H64I H -0.4017 0.1326 0.5472 0.160 Uiso 1 1 calc R
C65 C -0.1476(3) 0.2451(3) 0.42267(15) 0.0545(8) Uani 1 1 d .
H65A H -0.1955 0.2874 0.4071 0.065 Uiso 1 1 calc R
C66 C -0.0450(3) 0.2392(3) 0.40080(14) 0.0485(7) Uani 1 1 d .
H66A H -0.0238 0.2776 0.3706 0.058 Uiso 1 1 calc R
C71 C 0.5328(3) 0.4912(2) 0.37585(13) 0.0425(7) Uani 1 1 d .
C72 C 0.5622(3) 0.5198(2) 0.42786(13) 0.0473(7) Uani 1 1 d .
H72A H 0.5497 0.4722 0.4550 0.057 Uiso 1 1 calc R
C73 C 0.6101(3) 0.6178(2) 0.44107(13) 0.0466(7) Uani 1 1 d .
H73A H 0.6293 0.6359 0.4772 0.056 Uiso 1 1 calc R
C74 C 0.6302(3) 0.6892(2) 0.40270(13) 0.0420(7) Uani 1 1 d .
C74A C 0.6919(3) 0.7947(3) 0.41600(16) 0.0554(9) Uani 1 1 d .
C74D C 0.6835(4) 0.8236(3) 0.47479(17) 0.0675(11) Uani 1 1 d .
H74A H 0.7231 0.8915 0.4816 0.101 Uiso 1 1 calc R
H74B H 0.7180 0.7767 0.4969 0.101 Uiso 1 1 calc R
H74C H 0.6040 0.8211 0.4834 0.101 Uiso 1 1 calc R
C74C C 0.6393(7) 0.8719(3) 0.3840(2) 0.114(2) Uani 1 1 d .
H74D H 0.6428 0.8563 0.3460 0.171 Uiso 1 1 calc R
H74E H 0.6809 0.9386 0.3920 0.171 Uiso 1 1 calc R
H74F H 0.5604 0.8702 0.3935 0.171 Uiso 1 1 calc R
C74B C 0.8152(5) 0.7961(5) 0.4046(3) 0.140(3) Uani 1 1 d .
H74G H 0.8226 0.7784 0.3671 0.210 Uiso 1 1 calc R
H74H H 0.8466 0.7478 0.4270 0.210 Uiso 1 1 calc R
H74I H 0.8562 0.8633 0.4123 0.210 Uiso 1 1 calc R
C75 C 0.5997(3) 0.6598(2) 0.35034(14) 0.0474(7) Uani 1 1 d .
H75A H 0.6125 0.7073 0.3231 0.057 Uiso 1 1 calc R
C76 C 0.5513(3) 0.5629(2) 0.33717(14) 0.0478(7) Uani 1 1 d .
H76A H 0.5303 0.5452 0.3012 0.057 Uiso 1 1 calc R
N101 N 0.5618(3) 0.2136(4) 0.11950(15) 0.0780(11) Uani 1 1 d .
H50A H 0.6029 0.2150 0.0874 0.094 Uiso 1 1 d R
C102 C 0.6105(6) 0.3030(5) 0.1537(2) 0.0963(17) Uani 1 1 d .
H10A H 0.5579 0.3120 0.1824 0.116 Uiso 1 1 calc R
H10B H 0.6825 0.2900 0.1706 0.116 Uiso 1 1 calc R
C103 C 0.6309(8) 0.3945(6) 0.1242(3) 0.129(2) Uani 1 1 d .
H10C H 0.6622 0.4508 0.1485 0.154 Uiso 1 1 calc R
H10D H 0.5588 0.4096 0.1084 0.154 Uiso 1 1 calc R
O104 O 0.7103(5) 0.3842(4) 0.0819(2) 0.1210(15) Uani 1 1 d .
C105 C 0.8216(7) 0.3889(5) 0.0968(3) 0.112(2) Uani 1 1 d .
H10E H 0.8343 0.3255 0.1133 0.134 Uiso 1 1 calc R
H10F H 0.8431 0.4440 0.1232 0.134 Uiso 1 1 calc R
C106 C 0.8945(6) 0.4067(5) 0.0478(3) 0.115(2) Uani 1 1 d .
H10G H 0.8749 0.4648 0.0281 0.138 Uiso 1 1 calc R
H10H H 0.9755 0.4200 0.0587 0.138 Uiso 1 1 calc R
O107 O 0.8718(4) 0.3180(4) 0.0154(2) 0.1358(19) Uani 1 1 d .
C108 C 0.9177(8) 0.3330(10) -0.0334(4) 0.198(6) Uani 1 1 d .
H10I H 0.9066 0.4005 -0.0451 0.237 Uiso 1 1 calc R
H10J H 1.0000 0.3320 -0.0296 0.237 Uiso 1 1 calc R
C109 C 0.8752(6) 0.2659(8) -0.0717(3) 0.131(3) Uani 1 1 d .
H10K H 0.9048 0.2923 -0.1056 0.157 Uiso 1 1 calc R
H10L H 0.9090 0.2045 -0.0651 0.157 Uiso 1 1 calc R
O110 O 0.7663(4) 0.2375(4) -0.08003(17) 0.1282(18) Uani 1 1 d .
C111 C 0.7152(8) 0.1737(9) -0.1147(3) 0.151(4) Uani 1 1 d .
H11A H 0.7440 0.1099 -0.1080 0.181 Uiso 1 1 calc R
H11B H 0.7432 0.1961 -0.1496 0.181 Uiso 1 1 calc R
C112 C 0.6037(9) 0.1504(9) -0.1212(2) 0.177(5) Uani 1 1 d .
H11C H 0.5876 0.0946 -0.1477 0.212 Uiso 1 1 calc R
H11D H 0.5737 0.2087 -0.1363 0.212 Uiso 1 1 calc R
O113 O 0.5441(4) 0.1223(4) -0.07430(16) 0.1181(16) Uani 1 1 d .
C114 C 0.4336(8) 0.1457(6) -0.0772(3) 0.131(3) Uani 1 1 d .
H11E H 0.3922 0.1116 -0.1086 0.157 Uiso 1 1 calc R
H11F H 0.4355 0.2187 -0.0807 0.157 Uiso 1 1 calc R
C115 C 0.3774(6) 0.1130(6) -0.0292(3) 0.117(2) Uani 1 1 d .
H11G H 0.2971 0.1221 -0.0322 0.140 Uiso 1 1 calc R
H11H H 0.3811 0.0411 -0.0242 0.140 Uiso 1 1 calc R
O116 O 0.4313(3) 0.1701(3) 0.01503(16) 0.0988(12) Uani 1 1 d .
C117 C 0.3865(5) 0.1433(6) 0.0636(3) 0.116(2) Uani 1 1 d .
H11I H 0.4029 0.0759 0.0729 0.139 Uiso 1 1 calc R
H11J H 0.3037 0.1417 0.0618 0.139 Uiso 1 1 calc R
C118 C 0.4392(5) 0.2194(6) 0.1049(2) 0.107(2) Uani 1 1 d .
H11K H 0.3950 0.2108 0.1375 0.129 Uiso 1 1 calc R
H11L H 0.4337 0.2871 0.0917 0.129 Uiso 1 1 calc R
C201 C 0.2624(13) 0.3993(12) 0.0934(11) 0.282(13) Uani 1 1 d D
H20A H 0.2217 0.3610 0.1196 0.339 Uiso 1 1 calc R
C202 C 0.3394(13) 0.4866(12) 0.1069(12) 0.344(19) Uani 1 1 d D
H20B H 0.3467 0.5066 0.1434 0.413 Uiso 1 1 calc R
C203 C 0.4034(17) 0.5443(11) 0.0730(14) 0.327(16) Uani 1 1 d D
H20C H 0.4549 0.6016 0.0842 0.392 Uiso 1 1 calc R
C204 C 0.3878(19) 0.513(2) 0.0216(11) 0.38(2) Uani 1 1 d D
H20D H 0.4269 0.5559 -0.0032 0.451 Uiso 1 1 calc R
C205 C 0.324(2) 0.4293(17) 0.0003(10) 0.325(14) Uani 1 1 d D
H20E H 0.3263 0.4087 -0.0359 0.390 Uiso 1 1 calc R
C206 C 0.2499(13) 0.3728(12) 0.0397(10) 0.228(9) Uani 1 1 d D
H20F H 0.1942 0.3189 0.0279 0.273 Uiso 1 1 calc R
Fe2 Fe 0.76193(7) 0.68538(5) 0.19778(4) 0.0891(3) Uani 1 1 d .
Cl21 Cl 0.8306(3) 0.6852(2) 0.11903(11) 0.1892(14) Uani 1 1 d .
Cl22 Cl 0.8061(2) 0.55782(14) 0.23944(12) 0.1541(10) Uani 1 1 d .
Cl23 Cl 0.83084(16) 0.82180(12) 0.24054(9) 0.1237(6) Uani 1 1 d .
Cl24 Cl 0.57651(15) 0.66690(13) 0.19335(7) 0.1075(5) Uani 1 1 d .
O100 O 0.6690(3) 0.1809(3) 0.02789(12) 0.0937(12) Uani 1 1 d .
H12A H 0.6951 0.1224 0.0226 0.112 Uiso 1 1 d R
H12B H 0.6780 0.2281 0.0031 0.112 Uiso 1 1 d R
O300 O 0.023(3) 0.4633(9) 0.5250(8) 0.52(2) Uani 1 1 d .
H30G H -0.0226 0.5031 0.5163 0.780 Uiso 1 1 d R
C301 C 0.020(3) 0.4627(13) 0.5765(10) 0.43(2) Uani 1 1 d .
H30E H -0.0362 0.5016 0.5882 0.516 Uiso 1 1 d R
H30F H 0.0909 0.5024 0.5858 0.516 Uiso 1 1 d R
C300 C 0.002(3) 0.3933(17) 0.6034(12) 0.43(2) Uani 1 1 d .
H30B H 0.0113 0.4203 0.6390 0.643 Uiso 1 1 d R
H30C H -0.0706 0.3525 0.5991 0.643 Uiso 1 1 d R
H30D H 0.0600 0.3533 0.5966 0.643 Uiso 1 1 d R

loop_
_atom_site_aniso_label
_atom_site_aniso_U_11
_atom_site_aniso_U_22
_atom_site_aniso_U_33
_atom_site_aniso_U_23
_atom_site_aniso_U_13
_atom_site_aniso_U_12
Fe1 0.0434(2) 0.0306(2) 0.0369(2) -0.00187(16) 0.00149(17) -0.00117(16)
Cl1 0.0727(6) 0.0562(5) 0.0423(4) 0.0008(4) -0.0084(4) 0.0148(4)
N11 0.0460(14) 0.0330(12) 0.0372(13) -0.0034(10) 0.0022(10) -0.0010(10)
C12 0.0500(17) 0.0364(15) 0.0380(16) -0.0025(12) 0.0024(13) -0.0053(13)
C13 0.0496(18) 0.0374(16) 0.0528(19) -0.0039(14) 0.0043(14) -0.0065(13)
C14 0.0459(17) 0.0443(17) 0.0494(19) -0.0020(14) 0.0072(14) -0.0044(13)
C15 0.0478(17) 0.0392(16) 0.0380(16) -0.0001(12) 0.0005(13) -0.0028(13)
C16 0.0436(16) 0.0429(16) 0.0346(15) -0.0034(12) 0.0005(12) 0.0021(13)
C17 0.0458(16) 0.0395(16) 0.0366(16) -0.0038(12) -0.0033(12) 0.0023(12)
C18 0.0503(18) 0.0414(17) 0.0455(18) -0.0076(13) 0.0014(14) 0.0033(14)
C19 0.0521(18) 0.0381(16) 0.0485(18) -0.0084(13) -0.0008(14) 0.0023(13)
C20 0.0508(17) 0.0330(15) 0.0405(16) -0.0017(12) -0.0049(13) 0.0016(12)
N21 0.0440(13) 0.0347(13) 0.0379(13) -0.0020(10) 0.0004(10) -0.0010(10)
C22 0.0479(17) 0.0297(14) 0.0474(18) -0.0002(12) -0.0034(13) 0.0006(12)
C23 0.0460(16) 0.0323(15) 0.0460(17) 0.0016(12) -0.0046(13) -0.0008(12)
C24 0.0461(17) 0.0327(15) 0.057(2) 0.0014(14) 0.0008(14) -0.0043(13)
C25 0.0423(16) 0.0374(16) 0.0527(19) 0.0025(13) 0.0024(13) -0.0036(12)
C26 0.0408(15) 0.0380(15) 0.0422(16) 0.0018(12) 0.0015(12) -0.0015(12)
N27 0.0457(14) 0.0325(12) 0.0398(14) -0.0008(10) -0.0003(10) -0.0008(10)
C28 0.0434(16) 0.0376(15) 0.0391(16) 0.0016(12) 0.0021(12) 0.0008(12)
C29 0.0479(17) 0.0367(15) 0.0381(16) -0.0012(12) 0.0033(12) -0.0012(12)
C30 0.0537(19) 0.0417(17) 0.0473(18) -0.0079(14) 0.0100(14) -0.0003(14)
C31 0.0566(19) 0.0362(16) 0.0464(18) -0.0098(13) 0.0069(14) -0.0014(14)
C32 0.0492(17) 0.0343(15) 0.0383(16) -0.0034(12) -0.0003(13) -0.0018(12)
N33 0.0479(14) 0.0326(12) 0.0362(13) -0.0021(10) 0.0028(10) -0.0021(10)
C34 0.0534(18) 0.0306(14) 0.0388(16) -0.0015(12) 0.0001(13) -0.0027(12)
C41 0.0441(16) 0.0406(16) 0.0448(17) -0.0048(13) 0.0027(13) 0.0003(13)
C42 0.0451(18) 0.069(2) 0.0443(19) -0.0090(16) 0.0004(14) 0.0018(16)
C42A 0.054(2) 0.103(3) 0.046(2) 0.002(2) 0.0016(16) 0.007(2)
C43 0.056(2) 0.085(3) 0.045(2) -0.0154(19) 0.0057(16) -0.0035(19)
C44 0.0463(19) 0.067(2) 0.068(3) -0.0242(19) 0.0127(17) -0.0046(17)
C44A 0.057(2) 0.112(4) 0.094(4) -0.035(3) 0.024(2) 0.005(3)
C44D 0.091(4) 0.151(7) 0.161(7) -0.011(5) 0.070(5) -0.002(4)
C44C 0.149(7) 0.158(8) 0.246(12) -0.020(7) 0.104(8) 0.073(6)
C44B 0.084(5) 0.62(3) 0.142(7) -0.226(13) 0.030(5) 0.017(9)
C45 0.0435(18) 0.055(2) 0.077(3) -0.0138(19) 0.0002(17) 0.0045(15)
C46 0.0492(18) 0.0398(17) 0.056(2) -0.0065(14) -0.0013(15) 0.0022(13)
C46A 0.067(2) 0.078(3) 0.062(3) -0.002(2) -0.0146(19) 0.013(2)
C51 0.0515(18) 0.0313(15) 0.0505(19) 0.0005(13) -0.0016(14) -0.0014(13)
C52 0.060(2) 0.0380(17) 0.058(2) 0.0019(15) -0.0154(16) 0.0019(14)
C53 0.084(3) 0.0361(18) 0.081(3) 0.0039(17) -0.028(2) 0.0096(18)
C54 0.098(3) 0.0310(17) 0.085(3) -0.0046(18) -0.036(2) 0.0075(18)
C55 0.091(3) 0.0388(19) 0.085(3) -0.0018(18) -0.045(2) 0.0016(19)
C55C 0.147(5) 0.051(3) 0.128(5) -0.031(3) -0.067(4) 0.023(3)
C55A 0.214(8) 0.034(2) 0.159(6) -0.017(3) -0.122(6) 0.018(3)
C55B 0.60(3) 0.089(5) 0.171(9) 0.073(6) -0.188(14) -0.186(11)
C55D 0.42(2) 0.112(7) 0.48(2) -0.176(12) -0.35(2) 0.172(11)
C56 0.066(2) 0.0337(16) 0.068(2) 0.0017(15) -0.0192(18) 0.0044(15)
C61 0.0463(16) 0.0371(15) 0.0418(16) -0.0019(12) 0.0037(13) -0.0006(12)
C62 0.0476(17) 0.0490(18) 0.0468(18) 0.0055(14) 0.0018(14) 0.0082(14)
C63 0.0529(19) 0.054(2) 0.0414(18) 0.0065(14) 0.0072(14) 0.0092(15)
C64 0.058(2) 0.0505(19) 0.0434(18) -0.0022(14) 0.0071(14) 0.0165(15)
C64A 0.063(2) 0.083(3) 0.058(2) 0.004(2) 0.0140(18) 0.034(2)
C64D 0.059(3) 0.227(9) 0.087(4) -0.008(5) 0.008(3) 0.038(4)
C64C 0.146(6) 0.100(5) 0.229(10) -0.009(5) 0.110(7) 0.048(5)
C64B 0.069(3) 0.166(6) 0.099(4) 0.048(4) 0.035(3) 0.049(4)
C65 0.065(2) 0.051(2) 0.051(2) 0.0033(16) 0.0032(16) 0.0204(17)
C66 0.061(2) 0.0422(17) 0.0433(18) 0.0044(14) 0.0082(15) 0.0088(15)
C71 0.0475(17) 0.0328(15) 0.0444(17) -0.0041(12) 0.0031(13) -0.0037(12)
C72 0.0588(19) 0.0378(16) 0.0421(17) 0.0003(13) 0.0031(14) -0.0040(14)
C73 0.0569(19) 0.0387(16) 0.0403(17) -0.0037(13) -0.0002(14) -0.0050(14)
C74 0.0399(15) 0.0345(15) 0.0494(18) -0.0036(13) 0.0008(13) -0.0011(12)
C74A 0.061(2) 0.0404(18) 0.059(2) -0.0041(15) 0.0012(16) -0.0123(15)
C74D 0.088(3) 0.045(2) 0.061(2) -0.0089(17) -0.006(2) -0.0128(19)
C74C 0.209(7) 0.037(2) 0.085(4) 0.006(2) -0.042(4) -0.007(3)
C74B 0.078(4) 0.125(5) 0.193(7) -0.082(5) 0.058(4) -0.064(4)
C75 0.0585(19) 0.0364(16) 0.0451(18) 0.0032(13) 0.0011(14) -0.0008(14)
C76 0.0579(19) 0.0411(17) 0.0411(17) -0.0019(13) -0.0028(14) -0.0029(14)
N101 0.069(2) 0.117(3) 0.050(2) 0.008(2) -0.0025(16) 0.021(2)
C102 0.121(5) 0.102(4) 0.074(3) 0.010(3) -0.004(3) 0.042(4)
C103 0.153(7) 0.124(6) 0.115(6) 0.009(5) -0.013(5) 0.042(5)
O104 0.131(4) 0.125(4) 0.101(3) 0.017(3) -0.008(3) -0.002(3)
C105 0.158(6) 0.090(4) 0.086(4) -0.007(3) -0.050(4) 0.028(4)
C106 0.096(4) 0.104(5) 0.133(6) -0.001(4) -0.031(4) -0.014(3)
O107 0.110(3) 0.157(5) 0.118(4) -0.035(3) 0.018(3) -0.052(3)
C108 0.136(7) 0.280(14) 0.138(7) -0.051(8) 0.056(6) -0.108(8)
C109 0.092(5) 0.188(8) 0.108(5) -0.004(5) 0.024(4) 0.006(5)
O110 0.127(4) 0.165(5) 0.072(2) -0.005(3) 0.016(2) -0.047(3)
C111 0.130(6) 0.235(11) 0.075(4) -0.040(5) 0.020(4) -0.018(6)
C112 0.196(9) 0.249(11) 0.048(3) 0.001(5) -0.012(4) -0.088(8)
O113 0.122(3) 0.147(4) 0.066(2) 0.014(2) -0.022(2) -0.039(3)
C114 0.161(7) 0.125(6) 0.088(5) 0.000(4) -0.047(5) -0.026(5)
C115 0.098(4) 0.119(5) 0.119(5) -0.004(4) -0.043(4) -0.018(4)
O116 0.091(2) 0.113(3) 0.084(2) 0.016(2) -0.0134(19) -0.014(2)
C117 0.069(3) 0.175(7) 0.097(4) 0.052(4) -0.024(3) -0.007(4)
C118 0.082(3) 0.181(7) 0.066(3) 0.029(4) 0.004(3) 0.041(4)
C201 0.161(12) 0.154(12) 0.53(4) -0.107(19) 0.069(18) 0.018(9)
C202 0.196(15) 0.139(12) 0.69(6) -0.13(2) 0.04(2) 0.000(11)
C203 0.32(3) 0.102(9) 0.54(4) 0.036(16) -0.17(3) -0.003(11)
C204 0.33(3) 0.36(3) 0.36(3) 0.21(3) -0.22(2) -0.17(2)
C205 0.31(2) 0.27(2) 0.36(3) 0.16(2) -0.17(2) -0.051(18)
C206 0.144(10) 0.161(13) 0.38(3) -0.002(15) -0.069(15) 0.058(9)
Fe2 0.1077(6) 0.0538(4) 0.1052(6) -0.0075(4) 0.0468(5) 0.0019(4)
Cl21 0.249(3) 0.158(2) 0.1502(19) -0.0250(16) 0.133(2) -0.026(2)
Cl22 0.1469(16) 0.0833(11) 0.239(3) 0.0531(14) 0.0692(17) 0.0189(11)
Cl23 0.1219(13) 0.0715(9) 0.1722(18) -0.0322(10) 0.0292(12) -0.0045(8)
Cl24 0.1178(12) 0.1094(11) 0.0915(10) -0.0034(8) 0.0135(8) 0.0026(9)
O100 0.091(2) 0.130(3) 0.0476(16) 0.0011(18) 0.0004(15) -0.025(2)
O300 0.92(5) 0.140(11) 0.45(3) -0.127(15) 0.39(4) -0.14(2)
C301 0.89(7) 0.117(11) 0.30(3) -0.033(14) 0.28(4) 0.08(2)
C300 0.51(4) 0.22(2) 0.60(6) 0.17(3) 0.12(4) 0.14(3)

loop_
_atom_type_symbol
_atom_type_description
_atom_type_scat_dispersion_real
_atom_type_scat_dispersion_imag
_atom_type_scat_source
C C 0.0033 0.0016 'International Tables Vol C Tables 4.2.6.8 and 6.1.1.4'
H H 0.0000 0.0000 'International Tables Vol C Tables 4.2.6.8 and 6.1.1.4'
N N 0.0061 0.0033 'International Tables Vol C Tables 4.2.6.8 and 6.1.1.4'
O O 0.0106 0.0060 'International Tables Vol C Tables 4.2.6.8 and 6.1.1.4'
Cl Cl 0.1484 0.1585 'International Tables Vol C Tables 4.2.6.8 and 6.1.1.4'
Fe Fe 0.3463 0.8444 'International Tables Vol C Tables 4.2.6.8 and 6.1.1.4'

loop_
_geom_angle_atom_site_label_1
_geom_angle_atom_site_label_2
_geom_angle_atom_site_label_3
_geom_angle
_geom_angle_site_symmetry_3
N21 Fe1 N27 87.27(10) .
N21 Fe1 N11 87.29(10) .
N27 Fe1 N11 155.05(10) .
N21 Fe1 N33 152.76(10) .
N27 Fe1 N33 86.87(10) .
N11 Fe1 N33 86.91(10) .
N21 Fe1 Cl1 98.31(8) .
N27 Fe1 Cl1 102.64(8) .
N11 Fe1 Cl1 102.24(8) .
N33 Fe1 Cl1 108.93(8) .
C15 N11 C12 106.0(2) .
C15 N11 Fe1 125.2(2) .
C12 N11 Fe1 127.5(2) .
C34 C12 N11 125.6(3) .
C34 C12 C13 125.2(3) .
N11 C12 C13 109.2(3) .
C14 C13 C12 107.6(3) .
C13 C14 C15 107.1(3) .
N11 C15 C16 125.6(3) .
N11 C15 C14 110.1(3) .
C16 C15 C14 124.3(3) .
C15 C16 C17 124.1(3) .
C15 C16 C41 118.8(3) .
C17 C16 C41 117.0(3) .
N21 C17 C16 125.7(3) .
N21 C17 C18 110.3(3) .
C16 C17 C18 124.0(3) .
C19 C18 C17 107.2(3) .
C18 C19 C20 107.1(3) .
N21 C20 C22 125.5(3) .
N21 C20 C19 109.9(3) .
C22 C20 C19 124.5(3) .
C17 N21 C20 105.5(3) .
C17 N21 Fe1 124.7(2) .
C20 N21 Fe1 126.2(2) .
C20 C22 C23 124.4(3) .
C20 C22 C51 117.1(3) .
C23 C22 C51 118.4(3) .
N27 C23 C22 125.6(3) .
N27 C23 C24 109.6(3) .
C22 C23 C24 124.8(3) .
C25 C24 C23 107.6(3) .
C24 C25 C26 107.8(3) .
N27 C26 C28 125.8(3) .
N27 C26 C25 109.3(3) .
C28 C26 C25 124.9(3) .
C23 N27 C26 105.7(2) .
C23 N27 Fe1 125.7(2) .
C26 N27 Fe1 126.0(2) .
C26 C28 C29 123.9(3) .
C26 C28 C61 117.9(3) .
C29 C28 C61 118.1(3) .
N33 C29 C28 125.7(3) .
N33 C29 C30 110.3(3) .
C28 C29 C30 124.0(3) .
C31 C30 C29 107.2(3) .
C30 C31 C32 107.4(3) .
N33 C32 C34 125.9(3) .
N33 C32 C31 109.6(3) .
C34 C32 C31 124.5(3) .
C29 N33 C32 105.5(2) .
C29 N33 Fe1 126.15(19) .
C32 N33 Fe1 127.2(2) .
C12 C34 C32 124.3(3) .
C12 C34 C71 117.5(3) .
C32 C34 C71 118.2(3) .
C46 C41 C42 119.4(3) .
C46 C41 C16 120.4(3) .
C42 C41 C16 120.2(3) .
C41 C42 C43 119.7(3) .
C41 C42 C42A 121.0(3) .
C43 C42 C42A 119.2(3) .
N101 C42A C42 114.5(4) .
C44 C43 C42 121.5(4) .
C45 C44 C43 117.8(3) .
C45 C44 C44A 120.6(4) .
C43 C44 C44A 121.6(4) .
C44B C44A C44D 111.9(8) .
C44B C44A C44 112.3(4) .
C44D C44A C44 107.9(4) .
C44B C44A C44C 110.4(8) .
C44D C44A C44C 103.3(6) .
C44 C44A C44C 110.6(5) .
C44 C45 C46 123.0(4) .
C45 C46 C41 118.5(3) .
C45 C46 C46A 120.1(3) .
C41 C46 C46A 121.3(3) .
C52 C51 C56 118.2(3) .
C52 C51 C22 121.6(3) .
C56 C51 C22 120.1(3) .
C51 C52 C53 120.8(3) .
C54 C53 C52 121.6(3) .
C53 C54 C55 117.5(3) .
C53 C54 C55A 120.3(4) .
C55 C54 C55A 122.2(4) .
C56 C55 C54 121.4(3) .
C55B C55A C55C 110.5(7) .
C55B C55A C54 110.2(8) .
C55C C55A C54 112.2(4) .
C55B C55A C55D 108.0(10) .
C55C C55A C55D 108.7(8) .
C54 C55A C55D 107.1(6) .
C55 C56 C51 120.6(3) .
C66 C61 C62 117.1(3) .
C66 C61 C28 121.3(3) .
C62 C61 C28 121.5(3) .
C63 C62 C61 121.1(3) .
C62 C63 C64 121.8(3) .
C63 C64 C65 116.3(3) .
C63 C64 C64A 123.1(3) .
C65 C64 C64A 120.6(3) .
C64B C64A C64C 110.2(5) .
C64B C64A C64 112.6(3) .
C64C C64A C64 109.6(4) .
C64B C64A C64D 106.4(5) .
C64C C64A C64D 109.7(6) .
C64 C64A C64D 108.3(3) .
C66 C65 C64 122.1(3) .
C65 C66 C61 121.5(3) .
C72 C71 C76 118.1(3) .
C72 C71 C34 121.0(3) .
C76 C71 C34 120.8(3) .
C71 C72 C73 120.9(3) .
C74 C73 C72 121.3(3) .
C73 C74 C75 117.4(3) .
C73 C74 C74A 121.8(3) .
C75 C74 C74A 120.6(3) .
C74B C74A C74C 112.0(5) .
C74B C74A C74 108.0(4) .
C74C C74A C74 110.3(3) .
C74B C74A C74D 108.1(4) .
C74C C74A C74D 106.6(4) .
C74 C74A C74D 112.0(3) .
C76 C75 C74 121.4(3) .
C75 C76 C71 120.9(3) .
C42A N101 C102 112.0(3) .
C42A N101 C118 109.8(4) .
C102 N101 C118 109.8(5) .
C103 C102 N101 112.9(5) .
C102 C103 O104 110.4(6) .
C105 O104 C103 117.2(6) .
O104 C105 C106 109.6(5) .
O107 C106 C105 106.6(5) .
C108 O107 C106 110.7(7) .
C109 C108 O107 115.2(7) .
O110 C109 C108 122.9(8) .
C111 O110 C109 129.0(7) .
O110 C111 C112 125.2(9) .
C111 C112 O113 115.6(7) .
C114 O113 C112 111.6(7) .
O113 C114 C115 108.6(6) .
O116 C115 C114 109.2(5) .
C117 O116 C115 114.3(5) .
O116 C117 C118 108.2(5) .
C117 C118 N101 114.7(5) .
C206 C201 C202 116(2) .
C203 C202 C201 126(3) .
C202 C203 C204 114.0(19) .
C203 C204 C205 129(2) .
C204 C205 C206 113(2) .
C201 C206 C205 120(2) .
Cl22 Fe2 Cl23 109.98(11) .
Cl22 Fe2 Cl21 108.66(12) .
Cl23 Fe2 Cl21 109.73(9) .
Cl22 Fe2 Cl24 106.20(8) .
Cl23 Fe2 Cl24 111.03(7) .
Cl21 Fe2 Cl24 111.15(12) .
C301 O300 O300 136(2) 2_566
C300 C301 O300 128(2) .

loop_
_geom_bond_atom_site_label_1
_geom_bond_atom_site_label_2
_geom_bond_distance
_geom_bond_site_symmetry_2
Fe1 N21 2.056(3) .
Fe1 N27 2.062(3) .
Fe1 N11 2.064(2) .
Fe1 N33 2.071(3) .
Fe1 Cl1 2.2332(9) .
N11 C15 1.372(4) .
N11 C12 1.395(4) .
C12 C34 1.392(5) .
C12 C13 1.435(5) .
C13 C14 1.353(5) .
C14 C15 1.436(4) .
C15 C16 1.397(4) .
C16 C17 1.398(4) .
C16 C41 1.504(4) .
C17 N21 1.380(4) .
C17 C18 1.437(4) .
C18 C19 1.353(5) .
C19 C20 1.442(5) .
C20 N21 1.387(4) .
C20 C22 1.395(5) .
C22 C23 1.394(5) .
C22 C51 1.502(4) .
C23 N27 1.386(4) .
C23 C24 1.432(5) .
C24 C25 1.340(5) .
C25 C26 1.436(4) .
C26 N27 1.386(4) .
C26 C28 1.395(4) .
C28 C29 1.402(4) .
C28 C61 1.492(4) .
C29 N33 1.384(4) .
C29 C30 1.430(4) .
C30 C31 1.355(5) .
C31 C32 1.436(5) .
C32 N33 1.391(4) .
C32 C34 1.393(5) .
C34 C71 1.503(4) .
C41 C46 1.395(5) .
C41 C42 1.396(5) .
C42 C43 1.397(5) .
C42 C42A 1.527(5) .
C42A N101 1.511(6) .
C43 C44 1.375(6) .
C44 C45 1.372(6) .
C44 C44A 1.538(6) .
C44A C44B 1.467(10) .
C44A C44D 1.533(9) .
C44A C44C 1.539(11) .
C45 C46 1.391(5) .
C46 C46A 1.499(6) .
C51 C52 1.381(5) .
C51 C56 1.387(5) .
C52 C53 1.384(5) .
C53 C54 1.380(6) .
C54 C55 1.386(6) .
C54 C55A 1.529(6) .
C55 C56 1.386(5) .
C55C C55A 1.513(8) .
C55A C55B 1.438(16) .
C55A C55D 1.557(16) .
C61 C66 1.387(5) .
C61 C62 1.393(5) .
C62 C63 1.389(5) .
C63 C64 1.390(5) .
C64 C65 1.394(5) .
C64 C64A 1.530(5) .
C64A C64B 1.512(7) .
C64A C64C 1.511(8) .
C64A C64D 1.547(8) .
C65 C66 1.376(5) .
C71 C72 1.379(5) .
C71 C76 1.389(5) .
C72 C73 1.395(4) .
C73 C74 1.382(5) .
C74 C75 1.392(5) .
C74 C74A 1.534(4) .
C74A C74B 1.512(7) .
C74A C74C 1.526(7) .
C74A C74D 1.535(6) .
C75 C76 1.383(4) .
N101 C102 1.506(8) .
N101 C118 1.518(6) .
C102 C103 1.452(10) .
C103 O104 1.469(9) .
O104 C105 1.368(8) .
C105 C106 1.538(10) .
C106 O107 1.424(8) .
O107 C108 1.371(9) .
C108 C109 1.347(11) .
C109 O110 1.315(8) .
O110 C111 1.290(9) .
C111 C112 1.333(11) .
C112 O113 1.431(8) .
O113 C114 1.407(10) .
C114 C115 1.449(10) .
C115 O116 1.426(7) .
O116 C117 1.385(7) .
C117 C118 1.507(10) .
C201 C206 1.39(3) .
C201 C202 1.42(2) .
C202 C203 1.35(4) .
C203 C204 1.35(4) .
C204 C205 1.36(3) .
C205 C206 1.50(3) .
Fe2 Cl22 2.159(2) .
Fe2 Cl23 2.1606(17) .
Fe2 Cl21 2.172(2) .
Fe2 Cl24 2.200(2) .
O300 C301 1.30(3) .
O300 O300 1.75(5) 2_566
C301 C300 1.17(2) .
